data_2223880
loop_
_publ_author_name
'Zheng, Wen-Ni'
'Wang, Bo'

_publ_section_title
;
 Adamantane-1-ammonium benzoate
;
_journal_issue 11
_journal_name_full 'Acta Crystallographica Section E'
_journal_page_first o2769
_journal_paper_doi 10.1107/S1600536809036903
_journal_volume 65
_journal_year 2009
_chemical_formula_iupac 'C10 H18 N +, C7 H5 O2 -'
_chemical_formula_moiety 'C10 H18 N +, C7 H5 O2 -'
_chemical_formula_sum 'C17 H23 N O2'
_chemical_formula_weight 273.36
_chemical_name_systematic
;
adamantane-1-ammonium benzoate
;
_space_group_IT_number 14
_symmetry_cell_setting monoclinic
_symmetry_space_group_name_Hall '-P 2yn'
_symmetry_space_group_name_H-M 'P 1 21/n 1'
_atom_sites_solution_hydrogens geom
_atom_sites_solution_primary direct
_atom_sites_solution_secondary difmap
_audit_creation_method SHELXL-97
_cell_angle_alpha 90.00
_cell_angle_beta 100.07(3)
_cell_angle_gamma 90.00
_cell_formula_units_Z 4
_cell_length_a 10.918(2)
_cell_length_b 6.5664(13)
_cell_length_c 21.197(4)
_cell_measurement_reflns_used 12490
_cell_measurement_temperature 298(2)
_cell_measurement_theta_max 27.67
_cell_measurement_theta_min 3.20
_cell_volume 1496.2(5)
_computing_cell_refinement 'CrystalClear (Rigaku 2005)'
_computing_data_collection 'CrystalClear (Rigaku 2005)'
_computing_data_reduction 'CrystalClear (Rigaku 2005)'
_computing_molecular_graphics 'SHELXTL (Sheldrick, 2008)'
_computing_publication_material 'PRPKAPPA (Ferguson, 1999)'
_computing_structure_refinement 'SHELXL-97 (Sheldrick, 2008)'
_computing_structure_solution 'SHELXS-97 (Sheldrick, 2008)'
_diffrn_ambient_temperature 298(2)
_diffrn_detector_area_resol_mean 13.6612
_diffrn_measured_fraction_theta_full 0.999
_diffrn_measured_fraction_theta_max 0.999
_diffrn_measurement_device_type 'Rigaku SCXmini'
_diffrn_measurement_method CCD_Profile_fitting
_diffrn_radiation_monochromator graphite
_diffrn_radiation_source 'fine-focus sealed tube'
_diffrn_radiation_type MoK\a
_diffrn_radiation_wavelength 0.71073
_diffrn_reflns_av_R_equivalents 0.0425
_diffrn_reflns_av_sigmaI/netI 0.0340
_diffrn_reflns_limit_h_max 14
_diffrn_reflns_limit_h_min -14
_diffrn_reflns_limit_k_max 8
_diffrn_reflns_limit_k_min -8
_diffrn_reflns_limit_l_max 26
_diffrn_reflns_limit_l_min -27
_diffrn_reflns_number 15027
_diffrn_reflns_theta_full 27.48
_diffrn_reflns_theta_max 27.48
_diffrn_reflns_theta_min 3.20
_diffrn_standards_number 0
_exptl_absorpt_coefficient_mu 0.079
_exptl_absorpt_correction_T_max 1.0000
_exptl_absorpt_correction_T_min 0.7738
_exptl_absorpt_correction_type multi-scan
_exptl_absorpt_process_details '(CrystalClear; Rigaku, 2005)'
_exptl_crystal_colour Colourless
_exptl_crystal_density_diffrn 1.214
_exptl_crystal_density_method 'not measured'
_exptl_crystal_description Prism
_exptl_crystal_F_000 592
_exptl_crystal_size_max 0.2000
_exptl_crystal_size_mid 0.2000
_exptl_crystal_size_min 0.2000
_refine_diff_density_max 0.202
_refine_diff_density_min -0.264
_refine_ls_extinction_method none
_refine_ls_goodness_of_fit_ref 1.035
_refine_ls_hydrogen_treatment constr
_refine_ls_matrix_type full
_refine_ls_number_parameters 181
_refine_ls_number_reflns 3437
_refine_ls_number_restraints 0
_refine_ls_restrained_S_all 1.035
_refine_ls_R_factor_all 0.0800
_refine_ls_R_factor_gt 0.0548
_refine_ls_shift/su_max 0.000
_refine_ls_shift/su_mean 0.000
_refine_ls_structure_factor_coef Fsqd
_refine_ls_weighting_details 'calc w=1/[\s^2^(Fo^2^)+(0.0654P)^2^+0.3147P] where P=(Fo^2^+2Fc^2^)/3'
_refine_ls_weighting_scheme calc
_refine_ls_wR_factor_gt 0.1319
_refine_ls_wR_factor_ref 0.1473
_reflns_number_gt 2453
_reflns_number_total 3437
_reflns_threshold_expression >2sigma(I)
_cod_data_source_file jj2008.cif
_cod_data_source_block I
_cod_original_cell_volume 1496.3(5)
_cod_original_sg_symbol_H-M 'P 21/n '
_cod_database_code 2223880
_cod_database_fobs_code 2223880

loop_
_symmetry_equiv_pos_as_xyz
'x, y, z'
'-x+1/2, y+1/2, -z+1/2'
'-x, -y, -z'
'x-1/2, -y-1/2, z-1/2'

loop_
_atom_site_type_symbol
_atom_site_label
_atom_site_fract_x
_atom_site_fract_y
_atom_site_fract_z
_atom_site_U_iso_or_equiv
_atom_site_adp_type
_atom_site_calc_flag
_atom_site_refinement_flags
_atom_site_occupancy
_atom_site_disorder_assembly
_atom_site_disorder_group
C C1 0.56217(14) 0.6892(3) 0.15342(7) 0.0405(4) Uani d . 1 . .
C C2 0.47020(13) 0.7614(2) 0.09647(7) 0.0365(3) Uani d . 1 . .
C C3 0.41146(17) 0.6184(3) 0.05392(8) 0.0551(5) Uani d . 1 . .
H H3A 0.4282 0.4807 0.0612 0.066 Uiso calc R 1 . .
C C4 0.3278(2) 0.6789(3) 0.00041(9) 0.0718(6) Uani d . 1 . .
H H4A 0.2899 0.5820 -0.0286 0.086 Uiso calc R 1 . .
C C5 0.30094(19) 0.8799(4) -0.00983(9) 0.0707(6) Uani d . 1 . .
H H5A 0.2439 0.9201 -0.0455 0.085 Uiso calc R 1 . .
C C6 0.35764(18) 1.0225(3) 0.03223(9) 0.0651(5) Uani d . 1 . .
H H6A 0.3385 1.1596 0.0253 0.078 Uiso calc R 1 . .
C C7 0.44324(15) 0.9646(3) 0.08504(8) 0.0481(4) Uani d . 1 . .
H H7A 0.4828 1.0629 0.1130 0.058 Uiso calc R 1 . .
C C8 0.93359(16) 0.8861(2) 0.16653(8) 0.0463(4) Uani d . 1 . .
H H8A 0.9568 1.0003 0.1952 0.056 Uiso calc R 1 . .
H H8B 0.8483 0.9057 0.1452 0.056 Uiso calc R 1 . .
C C9 0.94432(13) 0.6891(2) 0.20453(7) 0.0347(3) Uani d . 1 . .
C C10 0.90627(16) 0.5096(2) 0.15964(8) 0.0472(4) Uani d . 1 . .
H H10A 0.9123 0.3838 0.1840 0.057 Uiso calc R 1 . .
H H10B 0.8207 0.5260 0.1383 0.057 Uiso calc R 1 . .
C C11 0.99218(19) 0.5007(3) 0.11014(9) 0.0591(5) Uani d . 1 . .
H H11A 0.9681 0.3859 0.0811 0.071 Uiso calc R 1 . .
C C12 0.98200(19) 0.6977(3) 0.07187(9) 0.0633(5) Uani d . 1 . .
H H12A 0.8972 0.7158 0.0496 0.076 Uiso calc R 1 . .
H H12B 1.0360 0.6915 0.0401 0.076 Uiso calc R 1 . .
C C13 1.01933(18) 0.8766(3) 0.11689(9) 0.0548(5) Uani d . 1 . .
H H13A 1.0126 1.0035 0.0922 0.066 Uiso calc R 1 . .
C C14 1.07795(14) 0.6598(3) 0.23908(8) 0.0474(4) Uani d . 1 . .
H H14A 1.0846 0.5347 0.2638 0.057 Uiso calc R 1 . .
H H14B 1.1021 0.7723 0.2683 0.057 Uiso calc R 1 . .
C C15 1.16369(16) 0.6503(3) 0.18941(9) 0.0596(5) Uani d . 1 . .
H H15A 1.2497 0.6317 0.2113 0.071 Uiso calc R 1 . .
C C16 1.15367(17) 0.8477(3) 0.15120(10) 0.0628(5) Uani d . 1 . .
H H16A 1.2089 0.8428 0.1200 0.075 Uiso calc R 1 . .
H H16B 1.1783 0.9616 0.1797 0.075 Uiso calc R 1 . .
C C17 1.1262(2) 0.4714(3) 0.14452(11) 0.0689(6) Uani d . 1 . .
H H17A 1.1330 0.3455 0.1688 0.083 Uiso calc R 1 . .
H H17B 1.1813 0.4629 0.1134 0.083 Uiso calc R 1 . .
N N1 0.85951(11) 0.69816(19) 0.25257(6) 0.0393(3) Uani d . 1 . .
H H1A 0.8810 0.8025 0.2790 0.059 Uiso calc R 1 . .
H H1B 0.8654 0.5828 0.2749 0.059 Uiso calc R 1 . .
H H1C 0.7815 0.7146 0.2324 0.059 Uiso calc R 1 . .
O O1 0.57302(14) 0.5030(2) 0.16200(6) 0.0744(5) Uani d . 1 . .
O O2 0.62592(11) 0.81896(19) 0.18784(6) 0.0594(4) Uani d . 1 . .

loop_
_atom_site_aniso_label
_atom_site_aniso_U_11
_atom_site_aniso_U_22
_atom_site_aniso_U_33
_atom_site_aniso_U_12
_atom_site_aniso_U_13
_atom_site_aniso_U_23
C1 0.0380(8) 0.0485(9) 0.0338(8) 0.0034(7) 0.0030(6) -0.0005(7)
C2 0.0332(7) 0.0430(8) 0.0325(7) -0.0025(6) 0.0039(6) 0.0033(6)
C3 0.0573(10) 0.0494(10) 0.0514(10) -0.0022(8) -0.0102(8) -0.0026(8)
C4 0.0713(13) 0.0782(15) 0.0541(11) -0.0070(11) -0.0218(10) -0.0098(10)
C5 0.0622(12) 0.0890(16) 0.0518(11) 0.0029(11) -0.0148(9) 0.0201(11)
C6 0.0635(12) 0.0581(12) 0.0670(12) 0.0025(9) -0.0073(10) 0.0234(10)
C7 0.0473(9) 0.0454(9) 0.0482(9) -0.0030(7) -0.0012(7) 0.0045(7)
C8 0.0529(9) 0.0362(9) 0.0467(9) 0.0043(7) -0.0002(7) 0.0037(7)
C9 0.0346(7) 0.0325(7) 0.0343(7) -0.0002(6) -0.0019(6) -0.0008(6)
C10 0.0521(9) 0.0385(9) 0.0493(9) -0.0068(7) 0.0046(8) -0.0090(7)
C11 0.0723(12) 0.0516(11) 0.0546(11) -0.0037(9) 0.0137(9) -0.0182(8)
C12 0.0675(12) 0.0823(14) 0.0398(9) -0.0007(10) 0.0083(9) -0.0031(9)
C13 0.0648(11) 0.0487(10) 0.0507(10) -0.0016(8) 0.0092(9) 0.0150(8)
C14 0.0391(8) 0.0527(10) 0.0461(9) 0.0016(7) -0.0045(7) 0.0046(7)
C15 0.0375(8) 0.0759(13) 0.0635(11) 0.0061(8) 0.0036(8) 0.0076(10)
C16 0.0528(10) 0.0718(13) 0.0651(12) -0.0150(9) 0.0134(9) 0.0019(10)
C17 0.0717(13) 0.0601(12) 0.0810(14) 0.0191(10) 0.0297(11) 0.0009(10)
N1 0.0371(6) 0.0397(7) 0.0375(7) 0.0005(5) -0.0030(5) -0.0023(5)
O1 0.0912(11) 0.0536(9) 0.0663(9) 0.0002(7) -0.0200(8) 0.0209(6)
O2 0.0484(7) 0.0625(8) 0.0575(7) 0.0142(6) -0.0177(6) -0.0197(6)

loop_
_atom_type_symbol
_atom_type_description
_atom_type_scat_dispersion_real
_atom_type_scat_dispersion_imag
_atom_type_scat_source
C C 0.0033 0.0016 'International Tables Vol C Tables 4.2.6.8 and 6.1.1.4'
H H 0.0000 0.0000 'International Tables Vol C Tables 4.2.6.8 and 6.1.1.4'
N N 0.0061 0.0033 'International Tables Vol C Tables 4.2.6.8 and 6.1.1.4'
O O 0.0106 0.0060 'International Tables Vol C Tables 4.2.6.8 and 6.1.1.4'

loop_
_geom_angle_atom_site_label_1
_geom_angle_atom_site_label_2
_geom_angle_atom_site_label_3
_geom_angle_site_symmetry_1
_geom_angle_site_symmetry_3
_geom_angle
_geom_angle_publ_flag
O1 C1 O2 . . 123.88(15) ?
O1 C1 C2 . . 117.52(14) ?
O2 C1 C2 . . 118.55(15) ?
C7 C2 C3 . . 118.90(15) ?
C7 C2 C1 . . 122.54(14) ?
C3 C2 C1 . . 118.55(14) ?
C2 C3 C4 . . 120.31(18) ?
C2 C3 H3A . . 119.8 ?
C4 C3 H3A . . 119.8 ?
C5 C4 C3 . . 120.12(18) ?
C5 C4 H4A . . 119.9 ?
C3 C4 H4A . . 119.9 ?
C4 C5 C6 . . 120.05(17) ?
C4 C5 H5A . . 120.0 ?
C6 C5 H5A . . 120.0 ?
C5 C6 C7 . . 120.41(18) ?
C5 C6 H6A . . 119.8 ?
C7 C6 H6A . . 119.8 ?
C2 C7 C6 . . 120.18(16) ?
C2 C7 H7A . . 119.9 ?
C6 C7 H7A . . 119.9 ?
C9 C8 C13 . . 109.32(13) ?
C9 C8 H8A . . 109.8 ?
C13 C8 H8A . . 109.8 ?
C9 C8 H8B . . 109.8 ?
C13 C8 H8B . . 109.8 ?
H8A C8 H8B . . 108.3 ?
N1 C9 C8 . . 109.18(12) ?
N1 C9 C14 . . 109.45(12) ?
C8 C9 C14 . . 109.91(13) ?
N1 C9 C10 . . 108.82(12) ?
C8 C9 C10 . . 109.89(12) ?
C14 C9 C10 . . 109.58(13) ?
C11 C10 C9 . . 108.97(13) ?
C11 C10 H10A . . 109.9 ?
C9 C10 H10A . . 109.9 ?
C11 C10 H10B . . 109.9 ?
C9 C10 H10B . . 109.9 ?
H10A C10 H10B . . 108.3 ?
C12 C11 C10 . . 109.76(15) ?
C12 C11 C17 . . 109.64(17) ?
C10 C11 C17 . . 109.22(15) ?
C12 C11 H11A . . 109.4 ?
C10 C11 H11A . . 109.4 ?
C17 C11 H11A . . 109.4 ?
C11 C12 C13 . . 109.58(14) ?
C11 C12 H12A . . 109.8 ?
C13 C12 H12A . . 109.8 ?
C11 C12 H12B . . 109.8 ?
C13 C12 H12B . . 109.8 ?
H12A C12 H12B . . 108.2 ?
C12 C13 C8 . . 109.53(15) ?
C12 C13 C16 . . 109.35(16) ?
C8 C13 C16 . . 109.25(15) ?
C12 C13 H13A . . 109.6 ?
C8 C13 H13A . . 109.6 ?
C16 C13 H13A . . 109.6 ?
C9 C14 C15 . . 108.92(13) ?
C9 C14 H14A . . 109.9 ?
C15 C14 H14A . . 109.9 ?
C9 C14 H14B . . 109.9 ?
C15 C14 H14B . . 109.9 ?
H14A C14 H14B . . 108.3 ?
C17 C15 C16 . . 109.76(16) ?
C17 C15 C14 . . 109.41(15) ?
C16 C15 C14 . . 109.63(15) ?
C17 C15 H15A . . 109.3 ?
C16 C15 H15A . . 109.3 ?
C14 C15 H15A . . 109.3 ?
C15 C16 C13 . . 109.38(15) ?
C15 C16 H16A . . 109.8 ?
C13 C16 H16A . . 109.8 ?
C15 C16 H16B . . 109.8 ?
C13 C16 H16B . . 109.8 ?
H16A C16 H16B . . 108.2 ?
C15 C17 C11 . . 109.36(15) ?
C15 C17 H17A . . 109.8 ?
C11 C17 H17A . . 109.8 ?
C15 C17 H17B . . 109.8 ?
C11 C17 H17B . . 109.8 ?
H17A C17 H17B . . 108.3 ?
C9 N1 H1A . . 109.5 ?
C9 N1 H1B . . 109.5 ?
H1A N1 H1B . . 109.5 ?
C9 N1 H1C . . 109.5 ?
H1A N1 H1C . . 109.5 ?
H1B N1 H1C . . 109.5 ?

loop_
_geom_bond_atom_site_label_1
_geom_bond_atom_site_label_2
_geom_bond_site_symmetry_2
_geom_bond_distance
_geom_bond_publ_flag
C1 O1 . 1.238(2) ?
C1 O2 . 1.2512(19) ?
C1 C2 . 1.505(2) ?
C2 C7 . 1.378(2) ?
C2 C3 . 1.380(2) ?
C3 C4 . 1.384(3) ?
C3 H3A . 0.9300 ?
C4 C5 . 1.361(3) ?
C4 H4A . 0.9300 ?
C5 C6 . 1.365(3) ?
C5 H5A . 0.9300 ?
C6 C7 . 1.380(2) ?
C6 H6A . 0.9300 ?
C7 H7A . 0.9300 ?
C8 C9 . 1.518(2) ?
C8 C13 . 1.527(2) ?
C8 H8A . 0.9700 ?
C8 H8B . 0.9700 ?
C9 N1 . 1.4925(19) ?
C9 C14 . 1.526(2) ?
C9 C10 . 1.526(2) ?
C10 C11 . 1.526(2) ?
C10 H10A . 0.9700 ?
C10 H10B . 0.9700 ?
C11 C12 . 1.520(3) ?
C11 C17 . 1.528(3) ?
C11 H11A . 0.9800 ?
C12 C13 . 1.523(3) ?
C12 H12A . 0.9700 ?
C12 H12B . 0.9700 ?
C13 C16 . 1.531(3) ?
C13 H13A . 0.9800 ?
C14 C15 . 1.528(2) ?
C14 H14A . 0.9700 ?
C14 H14B . 0.9700 ?
C15 C17 . 1.522(3) ?
C15 C16 . 1.522(3) ?
C15 H15A . 0.9800 ?
C16 H16A . 0.9700 ?
C16 H16B . 0.9700 ?
C17 H17A . 0.9700 ?
C17 H17B . 0.9700 ?
N1 H1A . 0.8900 ?
N1 H1B . 0.8900 ?
N1 H1C . 0.8900 ?

loop_
_geom_hbond_atom_site_label_D
_geom_hbond_atom_site_label_H
_geom_hbond_atom_site_label_A
_geom_hbond_site_symmetry_A
_geom_hbond_distance_DH
_geom_hbond_distance_HA
_geom_hbond_distance_DA
_geom_hbond_angle_DHA
N1 H1A O1 2_655 0.89 1.83 2.7134(17) 175.8
N1 H1B O2 2_645 0.89 1.90 2.7840(18) 172.5
N1 H1C O2 . 0.89 1.92 2.7915(18) 166
C16 H16A Cg1 1_655 0.97 2.7359 3.702(2) 173.73
